data_4117004
loop_
_publ_author_name
'Michael P. Groziak'
'Liya Chen'
'Lin Yi'
'Paul D. Robinson'

_publ_contact_author
;
     Paul D. Robinson
     Department of Geology
     Southern Illinois University
     Carbondale, Illinois  62901  USA
;
_publ_contact_author_email robinson@geo.siu.edu
_publ_contact_author_fax '618 453 7393'
_publ_contact_author_phone '618 453 7373'
_publ_section_title
;
 Planar Boron Heterocycles with Nucleic Acid-Like Hydrogen-Bonding Motifs
;
_journal_name_full 'Journal of the American Chemical Society'
_journal_page_first 7817
_journal_page_last 7826
_journal_paper_doi 10.1021/ja963784i
_journal_volume 119
_journal_year 1997
_chemical_formula_sum 'C7 H7 B N2 O'
_chemical_formula_weight 145.96
_chemical_name_systematic
; 
1,2-dihydro-1-hydroxy-2,3,1-benzodiazaborine
;
_space_group_IT_number 14
_symmetry_cell_setting monoclinic
_symmetry_space_group_name_Hall '-P 2ybc'
_symmetry_space_group_name_H-M 'P 1 21/c 1'
_cell_angle_alpha 90.0
_cell_angle_beta 96.33(2)
_cell_angle_gamma 90.0
_cell_formula_units_Z 4
_cell_length_a 7.791(2)
_cell_length_b 7.2907(10)
_cell_length_c 12.3990(16)
_cell_measurement_reflns_used 25
_cell_measurement_temperature 296
_cell_measurement_theta_max 22.5
_cell_measurement_theta_min 19.9
_cell_volume 700.0(2)
_computing_cell_refinement 'MSC/AFC Diffractometer Control Software'
_computing_data_collection
;
MSC/AFC Diffractometer Control Software (Molecular Structure Corporation,1988)
;
_computing_data_reduction
;
PROCESS TEXSAN (Molecular Structure Corporation, 1985)
;
_computing_molecular_graphics 'ORTEP TEXSAN'
_computing_publication_material 'FINISH TEXSAN'
_computing_structure_refinement 'LS TEXSAN'
_computing_structure_solution 'SHELXS TEXSAN'
_diffrn_ambient_temperature 296
_diffrn_measurement_device 'Rigaku AFC5S diffractometer'
_diffrn_measurement_method '\w (rate 3\% min^-1^ in \w)'
_diffrn_radiation_monochromator graphite
_diffrn_radiation_source x-ray_tube
_diffrn_radiation_type 'Mo K\a'
_diffrn_radiation_wavelength 0.71069
_diffrn_reflns_av_R_equivalents 0.020
_diffrn_reflns_limit_h_max 9
_diffrn_reflns_limit_h_min 0
_diffrn_reflns_limit_k_max 8
_diffrn_reflns_limit_k_min -8
_diffrn_reflns_limit_l_max 14
_diffrn_reflns_limit_l_min -14
_diffrn_reflns_number 2662
_diffrn_reflns_theta_max 25
_diffrn_reflns_theta_min 1.75
_diffrn_standards_decay_% -0.4
_diffrn_standards_interval_count 100
_diffrn_standards_number 3
_exptl_absorpt_coefficient_mu 0.09
_exptl_absorpt_correction_type none
_exptl_crystal_colour colorless
_exptl_crystal_density_diffrn 1.3850(4)
_exptl_crystal_description prism
_exptl_crystal_F_000 304.0
_exptl_crystal_size_max 0.46
_exptl_crystal_size_mid 0.30
_exptl_crystal_size_min 0.15
_refine_diff_density_max 0.18
_refine_diff_density_min -0.16
_refine_ls_extinction_coef 4.46(26)e-06
_refine_ls_extinction_method
;
  Zachariasen, type II, gaussian, isotropic
;
_refine_ls_goodness_of_fit_obs 2.29
_refine_ls_hydrogen_treatment 'not refined (except H1 coordinates)'
_refine_ls_matrix_type full
_refine_ls_number_parameters 105
_refine_ls_number_reflns 911
_refine_ls_R_factor_obs 0.041
_refine_ls_shift/esd_max 0.0002
_refine_ls_structure_factor_coef F
_refine_ls_weighting_details 'w = 4F~o~^2^/\s^2^(F~o~^2^)'
_refine_ls_weighting_scheme calc
_refine_ls_wR_factor_obs 0.029
_reflns_number_observed 911
_reflns_number_total 1335
_reflns_observed_criterion '[I > 1.5\s(I)]'
_cod_data_source_file ja963784i_1.cif
_cod_data_source_block default
_cod_depositor_comments
;
The following automatic conversions were performed:

'_refine_ls_weighting_scheme' value 'w = 4F~o~^2^/\s^2^(F~o~^2^)' was
changed to 'calc'. New tag '_refine_ls_weighting_details' was
created. The value of the new tag was set to 'w =
4F~o~^2^/\s^2^(F~o~^2^)'.

Automatic conversion script
Id: cif_fix_values 3143 2015-03-26 13:38:13Z robertas 
;
_cod_database_code 4117004

loop_
_symmetry_equiv_pos_as_xyz
x,y,z
-x,1/2+y,1/2-z
-x,-y,-z
x,1/2-y,1/2+z

loop_
_atom_site_aniso_label
_atom_site_aniso_U_11
_atom_site_aniso_U_22
_atom_site_aniso_U_33
_atom_site_aniso_U_23
_atom_site_aniso_U_13
_atom_site_aniso_U_12
O1 0.0769(12) 0.0371(9) 0.0263(8) 0.0007(9) 0.0024(8) -0.0099(7)
N2 0.0544(12) 0.0301(10) 0.0285(9) -0.0015(9) 0.0050(8) -0.0051(8)
N3 0.0494(12) 0.0415(12) 0.0241(9) -0.0005(10) 0.0068(8) -0.0021(8)
C4 0.0515(15) 0.0410(15) 0.0295(12) 0.0023(12) 0.0097(10) -0.0041(10)
C4A 0.0379(13) 0.0360(14) 0.0299(11) -0.0031(12) 0.0064(9) -0.0021(10)
C5 0.0606(16) 0.0458(15) 0.0369(13) -0.0014(13) 0.0127(11) -0.0118(11)
C6 0.0579(16) 0.0478(16) 0.0481(14) -0.0109(13) 0.0137(12) -0.0183(12)
C7 0.0493(15) 0.0554(16) 0.0335(12) -0.0143(13) 0.0069(10) -0.0085(12)
C8 0.0430(14) 0.0425(14) 0.0308(11) -0.0019(12) 0.0055(10) -0.0003(11)
C8A 0.0331(12) 0.0341(13) 0.0265(11) -0.0025(11) 0.0030(9) 0.0048(10)
B1 0.0399(15) 0.0333(15) 0.0284(13) 0.0009(13) 0.0017(11) 0.0060(12)

loop_
_atom_site_label
_atom_site_fract_x
_atom_site_fract_y
_atom_site_fract_z
_atom_site_U_iso_or_equiv
_atom_site_thermal_displace_type
_atom_site_calc_flag
_atom_site_calc_attached_atom
O1 0.5848(2) 0.1427(2) 0.11971(11) 0.0470(6) Uani ? ?
N2 0.5987(2) 0.2165(2) -0.06664(12) 0.0376(6) Uani ? ?
N3 0.6277(2) 0.3256(2) -0.15308(12) 0.0381(6) Uani ? ?
C4 0.6997(3) 0.4825(3) -0.13063(15) 0.0403(8) Uani ? ?
C4A 0.7582(3) 0.5532(3) -0.02400(15) 0.0344(7) Uani ? ?
C5 0.8409(3) 0.7237(3) -0.01180(16) 0.0472(8) Uani ? ?
C6 0.9048(3) 0.7842(3) 0.08929(17) 0.0507(9) Uani ? ?
C7 0.8865(3) 0.6775(3) 0.18014(16) 0.0459(8) Uani ? ?
C8 0.7992(3) 0.5134(3) 0.16947(16) 0.0387(8) Uani ? ?
C8A 0.7331(2) 0.4458(3) 0.06718(14) 0.0313(7) Uani ? ?
B1 0.6374(3) 0.2640(3) 0.04549(17) 0.0340(8) Uani ? ?
H1 0.600(3) 0.180(3) 0.1870(19) 0.092(10) Uiso ? ?
H2 0.54871 0.09938 -0.08258 0.0452 Uiso calc N2
H4 0.71594 0.55951 -0.19046 0.0483 Uiso calc C4
H5 0.85269 0.79737 -0.07372 0.0567 Uiso calc C5
H6 0.96178 0.89944 0.09729 0.0608 Uiso calc C6
H7 0.93438 0.71795 0.24985 0.0551 Uiso calc C7
H8 0.78333 0.44438 0.23259 0.0463 Uiso calc C8

loop_
_atom_type_symbol
_atom_type_scat_dispersion_real
_atom_type_scat_dispersion_imag
_atom_type_scat_source
C .002 .002 International_Tables_Vol_IV_Table_2.3.1
H 0 0 International_Tables_Vol_IV_Table_2.3.1
O .008 .006 International_Tables_Vol_IV_Table_2.3.1
N .004 .003 International_Tables_Vol_IV_Table_2.3.1
B 0.000 0.001 International_Tables_Vol_IV_Table_2.3.1

loop_
_geom_angle_atom_site_label_1
_geom_angle_atom_site_label_2
_geom_angle_atom_site_label_3
_geom_angle
N3 N2 B1 125.62(15)
N2 N3 C4 116.74(15)
N3 C4 C4A 126.80(19)
C4 C4A C5 120.68(18)
C4 C4A C8A 118.62(19)
C5 C4A C8A 120.69(18)
C4A C5 C6 120.07(19)
C5 C6 C7 120.2(2)
C6 C7 C8 120.20(19)
C7 C8 C8A 121.35(19)
C4A C8A C8 117.44(19)
C4A C8A B1 116.70(17)
C8 C8A B1 125.86(18)
O1 B1 N2 116.68(18)
O1 B1 C8A 128.08(18)
N2 B1 C8A 115.24(17)

loop_
_geom_bond_atom_site_label_1
_geom_bond_atom_site_label_2
_geom_bond_distance
O1 B1 1.371(3)
N2 N3 1.373(2)
N2 B1 1.432(3)
N3 C4 1.291(3)
C4 C4A 1.445(3)
C4A C5 1.401(3)
C4A C8A 1.406(3)
C5 C6 1.370(3)
C6 C7 1.389(3)
C7 C8 1.375(3)
C8 C8A 1.405(3)
C8A B1 1.530(3)

loop_
_geom_hbond_atom_site_label_D
_geom_hbond_atom_site_label_H
_geom_hbond_atom_site_label_A
_geom_hbond_distance_DH
_geom_hbond_distance_HA
_geom_hbond_distance_DA
_geom_hbond_angle_DHA
_geom_hbond_site_symmetry_A
O1 H1 N3 0.87(2) 1.97(2) 2.810(2) 161(2) 4_555
N2 H2 O1 0.95 2.07 3.021(2) 174 3_655

loop_
_geom_torsion_atom_site_label_1
_geom_torsion_atom_site_label_2
_geom_torsion_atom_site_label_3
_geom_torsion_atom_site_label_4
_geom_torsion
B1 N2 N3 C4 1.7(3)
N3 N2 B1 O1 174.46(17)
N3 N2 B1 C8A -5.5(3)
N2 N3 C4 C4A 2.2(3)
N3 C4 C4A C5 177.4(2)
N3 C4 C4A C8A -1.5(4)
C4 C4A C5 C6 -176.1(2)
C8A C4A C5 C6 2.7(3)
C4 C4A C8A C8 176.7(2)
C4 C4A C8A B1 -2.6(3)
C5 C4A C8A C8 -2.1(3)
C5 C4A C8A B1 178.5(2)
C4A C5 C6 C7 -0.6(3)
C5 C6 C7 C8 -2.1(4)
C6 C7 C8 C8A 2.7(3)
C7 C8 C8A C4A -0.6(3)
C7 C8 C8A B1 178.7(2)
C4A C8A B1 O1 -174.3(2)
C4A C8A B1 N2 5.6(3)
C8 C8A B1 O1 6.4(3)
C8 C8A B1 N2 -173.66(19)
